data_4500579
loop_
_publ_author_name
'Xu, Jing'
'Cheng, Jianwen'
'Su, Weiping'
'Hong, Maochun'

_publ_section_title
;
 Effect of Lanthanide Contraction on Crystal Structures of
 Three-Dimensional Lanthanide Based Metal--Organic Frameworks with
 Thiophene-2,5-Dicarboxylate and Oxalate
;
_journal_issue 6
_journal_name_full 'Crystal Growth &amp; Design'
_journal_page_first 2294
_journal_paper_doi 10.1021/cg101736e
_journal_volume 11
_journal_year 2011
_chemical_formula_sum 'C7 H8 O9 Pr S'
_chemical_formula_weight 409.10
_chemical_name_systematic
; 
 ? 
;
_space_group_IT_number 14
_symmetry_cell_setting monoclinic
_symmetry_space_group_name_Hall '-P 2ybc'
_symmetry_space_group_name_H-M 'P 1 21/c 1'
_atom_sites_solution_hydrogens geom
_atom_sites_solution_primary direct
_atom_sites_solution_secondary difmap
_audit_creation_method SHELXL-97
_cell_angle_alpha 90.00
_cell_angle_beta 110.828(14)
_cell_angle_gamma 90.00
_cell_formula_units_Z 4
_cell_length_a 8.619(2)
_cell_length_b 17.959(3)
_cell_length_c 8.135(2)
_cell_measurement_reflns_used 3585
_cell_measurement_temperature 293(2)
_cell_measurement_theta_max 27.4758
_cell_measurement_theta_min 2.2680
_cell_volume 1176.9(5)
_computing_cell_refinement 'CrystalClear (Rigaku Corp., 2000)'
_computing_data_collection 'CrystalClear (Rigaku Corp., 2000)'
_computing_data_reduction 'CrystalClear (Rigaku Corp., 2000)'
_computing_molecular_graphics SHELXTL
_computing_publication_material SHELXTL
_computing_structure_refinement 'SHELXL-97 (Sheldrick, 1997)'
_computing_structure_solution 'SHELXS-97 (Sheldrick, 1990)'
_diffrn_ambient_temperature 293(2)
_diffrn_measured_fraction_theta_full 0.997
_diffrn_measured_fraction_theta_max 0.997
_diffrn_measurement_device_type 'SCXmini CCD'
_diffrn_measurement_method CCD_Profile_fitting
_diffrn_radiation_monochromator graphite
_diffrn_radiation_source 'fine-focus sealed tube'
_diffrn_radiation_type MoK\a
_diffrn_radiation_wavelength 0.71073
_diffrn_reflns_av_R_equivalents 0.0447
_diffrn_reflns_av_sigmaI/netI 0.0509
_diffrn_reflns_limit_h_max 11
_diffrn_reflns_limit_h_min -10
_diffrn_reflns_limit_k_max 23
_diffrn_reflns_limit_k_min -17
_diffrn_reflns_limit_l_max 10
_diffrn_reflns_limit_l_min -10
_diffrn_reflns_number 9181
_diffrn_reflns_theta_full 27.49
_diffrn_reflns_theta_max 27.49
_diffrn_reflns_theta_min 2.27
_diffrn_standards_decay_% none
_diffrn_standards_interval_count none
_diffrn_standards_interval_time none
_diffrn_standards_number none
_exptl_absorpt_coefficient_mu 4.353
_exptl_absorpt_correction_T_max 0.457
_exptl_absorpt_correction_T_min 0.435
_exptl_absorpt_correction_type multi-scan
_exptl_absorpt_process_details 'SADABS (Sheldrick, 1996)'
_exptl_crystal_colour Light-green
_exptl_crystal_density_diffrn 2.309
_exptl_crystal_density_method 'not measured'
_exptl_crystal_description Prism
_exptl_crystal_F_000 788
_exptl_crystal_size_max 0.2000
_exptl_crystal_size_mid 0.2000
_exptl_crystal_size_min 0.1800
_refine_diff_density_max 3.008
_refine_diff_density_min -1.606
_refine_diff_density_rms 0.334
_refine_ls_extinction_coef 0.0127(10)
_refine_ls_extinction_expression Fc^*^=kFc[1+0.001xFc^2^\l^3^/sin(2\q)]^-1/4^
_refine_ls_extinction_method SHELXL
_refine_ls_goodness_of_fit_ref 1.217
_refine_ls_hydrogen_treatment constr
_refine_ls_matrix_type full
_refine_ls_number_parameters 164
_refine_ls_number_reflns 2705
_refine_ls_number_restraints 0
_refine_ls_restrained_S_all 1.217
_refine_ls_R_factor_all 0.0498
_refine_ls_R_factor_gt 0.0459
_refine_ls_shift/su_max 0.001
_refine_ls_shift/su_mean 0.000
_refine_ls_structure_factor_coef Fsqd
_refine_ls_weighting_details 'calc w=1/[\s^2^(Fo^2^)+(0.0628P)^2^+2.4671P] where P=(Fo^2^+2Fc^2^)/3'
_refine_ls_weighting_scheme calc
_refine_ls_wR_factor_gt 0.1206
_refine_ls_wR_factor_ref 0.1333
_reflns_number_gt 2584
_reflns_number_total 2705
_reflns_threshold_expression >2sigma(I)
_cod_data_source_file cg101736e_si_001.cif
_cod_data_source_block 1
_cod_depositor_comments
;
The following automatic conversions were performed:

'_symmetry_cell_setting' value 'Monoclinic' changed to 'monoclinic'
according to /home/saulius/struct/CIF-dictionaries/cif_core.dic
dictionary named 'cif_core.dic' version 2.4.1 from
2010-06-29.

'_exptl_absorpt_correction_type' value 'Multi-scan'
changed to 'multi-scan' according to
/home/saulius/struct/CIF-dictionaries/cif_core.dic dictionary named
'cif_core.dic' version 2.4.1 from 2010-06-29.

Automatic conversion script
Id: cif_fix_values 1715 2011-07-08 13:25:40Z adriana 
;
_cod_original_cell_volume 1177.0(5)
_cod_original_sg_symbol_H-M P2(1)/c
_cod_database_code 4500579

loop_
_symmetry_equiv_pos_as_xyz
'x, y, z'
'-x, y+1/2, -z+1/2'
'-x, -y, -z'
'x, -y-1/2, z-1/2'

loop_
_atom_site_label
_atom_site_type_symbol
_atom_site_fract_x
_atom_site_fract_y
_atom_site_fract_z
_atom_site_U_iso_or_equiv
_atom_site_adp_type
_atom_site_occupancy
_atom_site_symmetry_multiplicity
_atom_site_calc_flag
_atom_site_refinement_flags
Pr Pr 0.21346(3) 0.522309(17) 0.74888(4) 0.02008(19) Uani 1 1 d .
S S -0.19582(19) 0.76485(9) 0.6251(2) 0.0319(4) Uani 1 1 d .
O1 O -0.1145(5) 0.5613(2) 0.5049(5) 0.0303(10) Uani 1 1 d .
O2 O 0.0237(6) 0.6288(3) 0.7386(6) 0.0371(11) Uani 1 1 d .
O3 O -0.6011(6) 0.8818(3) 0.4062(6) 0.0354(11) Uani 1 1 d .
O4 O -0.3525(6) 0.9171(3) 0.5891(6) 0.0366(11) Uani 1 1 d .
O5 O 0.2007(6) 0.5352(3) 1.0540(6) 0.0303(10) Uani 1 1 d .
O6 O 0.0277(6) 0.5401(3) 1.2037(6) 0.0312(10) Uani 1 1 d .
O7 O 0.2325(6) 0.6063(3) 0.5066(5) 0.0342(10) Uani 1 1 d .
H7A H 0.3315 0.6022 0.5089 0.041 Uiso 1 1 d R
H7B H 0.1679 0.5921 0.4059 0.041 Uiso 1 1 d R
O8 O 0.4896(6) 0.5070(3) 0.6864(7) 0.0380(11) Uani 1 1 d .
H8A H 0.5823 0.4994 0.7684 0.046 Uiso 1 1 d R
H8B H 0.4732 0.5537 0.6778 0.046 Uiso 1 1 d R
O9 O 0.1800(8) 0.7598(3) 0.5139(8) 0.0561(15) Uani 1 1 d .
H9A H 0.1684 0.7202 0.5656 0.067 Uiso 1 1 d R
H9B H 0.1284 0.7945 0.5439 0.067 Uiso 1 1 d R
C1 C -0.2329(8) 0.6751(4) 0.5448(7) 0.0275(13) Uani 1 1 d .
C2 C -0.3920(8) 0.6678(4) 0.4266(8) 0.0316(13) Uani 1 1 d .
H2A H -0.4347 0.6234 0.3695 0.038 Uiso 1 1 calc R
C3 C -0.4839(8) 0.7341(4) 0.4009(9) 0.0333(14) Uani 1 1 d .
H3A H -0.5941 0.7382 0.3267 0.040 Uiso 1 1 calc R
C4 C -0.3936(7) 0.7918(3) 0.4966(7) 0.0249(12) Uani 1 1 d .
C5 C -0.1019(7) 0.6185(3) 0.5986(7) 0.0240(12) Uani 1 1 d .
C6 C -0.4529(7) 0.8693(3) 0.4967(7) 0.0234(12) Uani 1 1 d .
C7 C 0.0660(8) 0.5215(3) 1.0748(7) 0.0237(13) Uani 1 1 d .

loop_
_atom_site_aniso_label
_atom_site_aniso_U_11
_atom_site_aniso_U_22
_atom_site_aniso_U_33
_atom_site_aniso_U_23
_atom_site_aniso_U_13
_atom_site_aniso_U_12
Pr 0.0208(3) 0.0202(3) 0.0195(2) -0.00060(9) 0.00741(16) 0.00001(10)
S 0.0266(7) 0.0277(9) 0.0332(8) -0.0072(6) 0.0008(6) 0.0053(6)
O1 0.034(2) 0.026(2) 0.028(2) -0.0045(18) 0.0066(18) 0.0049(18)
O2 0.037(2) 0.032(3) 0.035(2) -0.0116(19) 0.0031(19) 0.011(2)
O3 0.031(2) 0.030(3) 0.042(3) 0.002(2) 0.010(2) 0.0094(19)
O4 0.044(3) 0.024(2) 0.036(2) -0.0008(19) 0.008(2) -0.005(2)
O5 0.025(2) 0.042(3) 0.025(2) -0.0034(18) 0.0092(17) -0.0068(19)
O6 0.030(2) 0.042(3) 0.023(2) -0.0058(19) 0.0119(18) -0.007(2)
O7 0.035(2) 0.042(3) 0.0237(19) -0.0025(19) 0.0079(18) -0.008(2)
O8 0.027(2) 0.042(3) 0.041(3) 0.001(2) 0.007(2) -0.001(2)
O9 0.058(3) 0.042(3) 0.061(4) 0.013(3) 0.012(3) 0.004(3)
C1 0.031(3) 0.026(3) 0.023(3) -0.004(2) 0.006(2) 0.003(3)
C2 0.030(3) 0.029(4) 0.035(3) -0.008(3) 0.011(3) 0.000(3)
C3 0.026(3) 0.031(4) 0.038(3) -0.001(3) 0.005(3) 0.008(3)
C4 0.026(3) 0.023(3) 0.026(3) 0.001(2) 0.009(2) 0.006(2)
C5 0.028(3) 0.020(3) 0.023(3) -0.001(2) 0.007(2) 0.005(2)
C6 0.029(3) 0.020(3) 0.022(2) 0.000(2) 0.011(2) 0.003(2)
C7 0.025(3) 0.028(4) 0.016(3) 0.0031(19) 0.005(2) -0.004(2)

loop_
_atom_type_symbol
_atom_type_description
_atom_type_scat_dispersion_real
_atom_type_scat_dispersion_imag
_atom_type_scat_source
C C 0.0033 0.0016 'International Tables Vol C Tables 4.2.6.8 and 6.1.1.4'
O O 0.0106 0.0060 'International Tables Vol C Tables 4.2.6.8 and 6.1.1.4'
S S 0.1246 0.1234 'International Tables Vol C Tables 4.2.6.8 and 6.1.1.4'
Pr Pr -0.2180 2.8214 'International Tables Vol C Tables 4.2.6.8 and 6.1.1.4'
H H 0.0000 0.0000 'International Tables Vol C Tables 4.2.6.8 and 6.1.1.4'

loop_
_geom_angle_atom_site_label_1
_geom_angle_atom_site_label_2
_geom_angle_atom_site_label_3
_geom_angle
_geom_angle_site_symmetry_1
_geom_angle_site_symmetry_3
O4 Pr O3 99.60(17) 2_546 4_676
O4 Pr O1 86.33(15) 2_546 3_566
O3 Pr O1 149.35(16) 4_676 3_566
O4 Pr O2 145.51(17) 2_546 .
O3 Pr O2 76.79(16) 4_676 .
O1 Pr O2 114.43(14) 3_566 .
O4 Pr O6 80.87(17) 2_546 3_567
O3 Pr O6 132.29(16) 4_676 3_567
O1 Pr O6 78.26(15) 3_566 3_567
O2 Pr O6 77.23(17) . 3_567
O4 Pr O7 138.35(17) 2_546 .
O3 Pr O7 76.80(15) 4_676 .
O1 Pr O7 78.95(15) 3_566 .
O2 Pr O7 74.98(16) . .
O6 Pr O7 132.22(15) 3_567 .
O4 Pr O5 73.59(16) 2_546 .
O3 Pr O5 70.31(16) 4_676 .
O1 Pr O5 139.36(15) 3_566 .
O2 Pr O5 72.98(16) . .
O6 Pr O5 64.11(14) 3_567 .
O7 Pr O5 138.19(15) . .
O4 Pr O8 73.12(18) 2_546 .
O3 Pr O8 72.45(17) 4_676 .
O1 Pr O8 80.79(16) 3_566 .
O2 Pr O8 134.67(17) . .
O6 Pr O8 147.42(16) 3_567 .
O7 Pr O8 66.21(16) . .
O5 Pr O8 123.97(15) . .
O4 Pr O1 138.51(15) 2_546 .
O3 Pr O1 119.75(15) 4_676 .
O1 Pr O1 66.96(16) 3_566 .
O2 Pr O1 47.62(13) . .
O6 Pr O1 63.53(14) 3_567 .
O7 Pr O1 68.98(14) . .
O5 Pr O1 106.07(14) . .
O8 Pr O1 128.58(14) . .
O4 Pr C5 150.15(17) 2_546 .
O3 Pr C5 97.82(16) 4_676 .
O1 Pr C5 90.90(15) 3_566 .
O2 Pr C5 23.55(14) . .
O6 Pr C5 69.49(16) 3_567 .
O7 Pr C5 69.50(16) . .
O5 Pr C5 89.89(15) . .
O8 Pr C5 135.70(16) . .
O1 Pr C5 24.10(13) . .
O4 Pr H8B 89.5 2_546 .
O3 Pr H8B 59.4 4_676 .
O1 Pr H8B 90.9 3_566 .
O2 Pr H8B 115.9 . .
O6 Pr H8B 165.8 3_567 .
O7 Pr H8B 52.5 . .
O5 Pr H8B 123.1 . .
O8 Pr H8B 18.8 . .
O1 Pr H8B 120.6 . .
C5 Pr H8B 120.3 . .
C4 S C1 91.3(3) . .
C5 O1 Pr 159.9(4) . 3_566
C5 O1 Pr 85.9(3) . .
Pr O1 Pr 113.04(16) 3_566 .
C5 O2 Pr 104.9(4) . .
C6 O3 Pr 142.8(4) . 4_475
C6 O4 Pr 168.1(4) . 2_556
C7 O5 Pr 118.6(4) . .
C7 O6 Pr 119.3(4) . 3_567
Pr O7 H7A 105.9 . .
Pr O7 H7B 111.7 . .
H7A O7 H7B 107.7 . .
Pr O8 H8A 122.0 . .
Pr O8 H8B 77.1 . .
H8A O8 H8B 107.7 . .
H9A O9 H9B 107.7 . .
C2 C1 C5 127.9(6) . .
C2 C1 S 111.0(5) . .
C5 C1 S 121.0(4) . .
C1 C2 C3 113.2(6) . .
C1 C2 H2A 123.4 . .
C3 C2 H2A 123.4 . .
C4 C3 C2 112.5(5) . .
C4 C3 H3A 123.7 . .
C2 C3 H3A 123.7 . .
C3 C4 C6 126.0(5) . .
C3 C4 S 111.9(5) . .
C6 C4 S 122.1(4) . .
O1 C5 O2 121.4(5) . .
O1 C5 C1 119.5(5) . .
O2 C5 C1 119.1(5) . .
O1 C5 Pr 70.0(3) . .
O2 C5 Pr 51.5(3) . .
C1 C5 Pr 169.8(4) . .
O3 C6 O4 124.8(6) . .
O3 C6 C4 116.8(5) . .
O4 C6 C4 118.4(5) . .
O6 C7 O5 126.3(6) . .
O6 C7 C7 117.0(7) . 3_567
O5 C7 C7 116.6(7) . 3_567

loop_
_geom_bond_atom_site_label_1
_geom_bond_atom_site_label_2
_geom_bond_distance
_geom_bond_site_symmetry_2
Pr O4 2.371(5) 2_546
Pr O3 2.388(5) 4_676
Pr O1 2.448(4) 3_566
Pr O2 2.498(4) .
Pr O6 2.509(5) 3_567
Pr O7 2.533(4) .
Pr O5 2.534(4) .
Pr O8 2.619(5) .
Pr O1 2.904(4) .
Pr C5 3.083(6) .
Pr H8B 2.5666 .
S C4 1.722(6) .
S C1 1.725(7) .
O1 C5 1.262(7) .
O1 Pr 2.448(4) 3_566
O2 C5 1.275(7) .
O3 C6 1.247(7) .
O3 Pr 2.388(4) 4_475
O4 C6 1.261(8) .
O4 Pr 2.371(5) 2_556
O5 C7 1.256(8) .
O6 C7 1.252(8) .
O6 Pr 2.509(5) 3_567
O7 H7A 0.8500 .
O7 H7B 0.8500 .
O8 H8A 0.8500 .
O8 H8B 0.8500 .
O9 H9A 0.8499 .
O9 H9B 0.8501 .
C1 C2 1.373(8) .
C1 C5 1.466(8) .
C2 C3 1.404(9) .
C2 H2A 0.9300 .
C3 C4 1.363(9) .
C3 H3A 0.9300 .
C4 C6 1.482(8) .
C7 C7 1.545(11) 3_567

loop_
_geom_hbond_atom_site_label_D
_geom_hbond_atom_site_label_H
_geom_hbond_atom_site_label_A
_geom_hbond_distance_DH
_geom_hbond_distance_HA
_geom_hbond_distance_DA
_geom_hbond_angle_DHA
_geom_hbond_site_symmetry_A
O7 H7B O6 0.85 1.90 2.740(6) 167.7 1_554
O8 H8A O5 0.85 2.01 2.855(7) 170.7 3_667
O9 H9A O7 0.85 2.22 2.799(8) 125.7 .
